data_8100650
loop_
_publ_author_name
'Budnyk, Sergii'
'Prots, Yurii'
'Kuz'ma, Yurii'
'Grin, Yuri'

_publ_section_title
;
Refinement of the crystal structure of dicerium heptanickel tetraphosphide, 
Ce~2~Ni~7~P~4~
;
_journal_issue 2
_journal_name_full 'Zeitschrift f\"ur Kristallographie - New Crystal Structures'
_journal_page_first 159
_journal_page_last 160
_journal_volume 217
_journal_year 2002
_chemical_formula_structural 'Ce2 Ni7 P4'
_chemical_formula_sum 'Ce2 Ni7 P4'
_chemical_formula_weight 815.09
_space_group_IT_number 31
_symmetry_cell_setting orthorhombic
_symmetry_space_group_name_Hall 'P 2ac -2'
_symmetry_space_group_name_H-M 'P m n 21'
_cell_angle_alpha 90.00
_cell_angle_beta 90.00
_cell_angle_gamma 90.00
_cell_formula_units_Z 2
_cell_length_a 3.7769(3)
_cell_length_b 9.2225(8)
_cell_length_c 10.4129(8)
_cell_measurement_temperature 293(2)
_cell_volume 362.71(5)
_diffrn_ambient_temperature 293(2)
_exptl_crystal_density_diffrn 7.463
_cod_database_code 8100650

loop_
_symmetry_equiv_pos_as_xyz
'x, y, z'
'-x+1/2, -y, z+1/2'
'x+1/2, -y, z+1/2'
'-x, y, z'

loop_
_atom_site_label
_atom_site_type_symbol
_atom_site_fract_x
_atom_site_fract_y
_atom_site_fract_z
_atom_site_U_iso_or_equiv
_atom_site_adp_type
_atom_site_occupancy
_atom_site_symmetry_multiplicity
_atom_site_calc_flag
_atom_site_refinement_flags
_atom_site_disorder_assembly
_atom_site_disorder_group
Ce1 Ce 0.0000 0.06311(4) 0.0000 0.00375(8) Uani 1 2 d S . .
Ce2 Ce 0.0000 0.44095(3) 0.77923(4) 0.00260(7) Uani 1 2 d S . .
Ni1 Ni 0.0000 0.08247(10) 0.30622(8) 0.00544(19) Uani 1 2 d S . .
Ni2 Ni 0.0000 0.19445(8) 0.56959(8) 0.00566(14) Uani 1 2 d S . .
Ni3 Ni 0.0000 0.40286(9) 0.07919(8) 0.00516(14) Uani 1 2 d S . .
Ni4 Ni 0.0000 0.43942(9) 0.47664(8) 0.00483(18) Uani 1 2 d S . .
Ni5 Ni 0.0000 0.75388(11) 0.90006(9) 0.00508(14) Uani 1 2 d S . .
Ni6 Ni 0.0000 0.77247(9) 0.66864(7) 0.00490(15) Uani 1 2 d S . .
Ni7 Ni 0.0000 0.81700(9) 0.26217(8) 0.00694(16) Uani 1 2 d S . .
P1 P 0.0000 0.02290(18) 0.71642(14) 0.0040(3) Uani 1 2 d S . .
P2 P 0.0000 0.31763(15) 0.28393(15) 0.0034(2) Uani 1 2 d S . .
P3 P 0.0000 0.65669(18) 0.08854(15) 0.0039(3) Uani 1 2 d S . .
P4 P 0.0000 0.68688(19) 0.46468(15) 0.0036(3) Uani 1 2 d S . .

loop_
_atom_site_aniso_label
_atom_site_aniso_U_11
_atom_site_aniso_U_22
_atom_site_aniso_U_33
_atom_site_aniso_U_23
_atom_site_aniso_U_13
_atom_site_aniso_U_12
Ce1 0.00334(19) 0.00412(17) 0.00380(14) -0.00055(11) 0.000 0.000
Ce2 0.00241(17) 0.00294(16) 0.00244(13) -0.00022(13) 0.000 0.000
Ni1 0.0057(5) 0.0030(4) 0.0076(4) -0.0002(3) 0.000 0.000
Ni2 0.0050(3) 0.0044(3) 0.0075(3) 0.0026(3) 0.000 0.000
Ni3 0.0046(4) 0.0056(4) 0.0053(3) 0.0006(3) 0.000 0.000
Ni4 0.0059(4) 0.0042(4) 0.0044(4) 0.0003(3) 0.000 0.000
Ni5 0.0051(3) 0.0071(3) 0.0030(3) 0.0006(2) 0.000 0.000
Ni6 0.0062(4) 0.0051(3) 0.0034(3) 0.0000(3) 0.000 0.000
Ni7 0.0091(4) 0.0040(3) 0.0077(4) -0.0010(3) 0.000 0.000
P1 0.0038(6) 0.0040(8) 0.0043(6) 0.0008(5) 0.000 0.000
P2 0.0028(6) 0.0029(6) 0.0045(5) -0.0001(6) 0.000 0.000
P3 0.0026(6) 0.0054(7) 0.0037(5) 0.0004(5) 0.000 0.000
P4 0.0029(7) 0.0040(7) 0.0039(5) 0.0001(6) 0.000 0.000

loop_
_geom_bond_atom_site_label_1
_geom_bond_atom_site_label_2
_geom_bond_distance
_geom_bond_site_symmetry_2
_geom_bond_publ_flag
Ce1 P1 2.9761(15) . ?
Ce1 Ni6 2.9915(6) 2_565 ?
Ce1 Ni6 2.9915(6) 2_465 ?
Ce1 P4 3.0030(14) 2_565 ?
Ce1 P4 3.0030(14) 2_465 ?
Ce1 Ni5 3.0359(11) 1_545 ?
Ce1 P1 3.0453(12) 2 ?
Ce1 P1 3.0453(12) 2_455 ?
Ce1 Ni1 3.0726(7) 2_455 ?
Ce1 Ni1 3.0726(7) 2 ?
Ce1 Ni2 3.1199(7) 2_455 ?
Ce1 Ni2 3.1199(7) 2 ?
Ce1 Ni1 3.1936(8) 1_556 ?
Ce1 Ni3 3.2400(10) . ?
Ce1 Ni7 3.3048(7) 2_465 ?
Ce1 Ni7 3.3048(7) 2_565 ?
Ce1 Ni7 3.5503(9) 1_546 ?
Ce1 P2 3.7750(15) 1_556 ?
Ce1 Ce1 3.7769(3) 1_655 ?
Ce1 Ce1 3.7769(3) 1_455 ?
Ce2 P3 2.8844(11) 2_464 ?
Ce2 P3 2.8844(11) 2_564 ?
Ce2 P2 2.9199(11) 2_565 ?
Ce2 P2 2.9199(11) 2_465 ?
Ce2 P4 2.9471(13) 2_565 ?
Ce2 P4 2.9471(13) 2_465 ?
Ce2 Ni4 3.0016(7) 2_565 ?
Ce2 Ni4 3.0016(7) 2_465 ?
Ce2 Ni7 3.0426(7) 2_465 ?
Ce2 Ni7 3.0426(7) 2_565 ?
Ce2 Ni3 3.1431(10) . ?
Ce2 Ni5 3.1483(11) . ?
Ce2 Ni4 3.1508(9) . ?
Ce2 Ni2 3.1517(9) . ?
Ce2 Ni3 3.1591(8) 2_464 ?
Ce2 Ni3 3.1591(8) 2_564 ?
Ce2 Ni6 3.2671(9) . ?
Ce2 Ce2 3.7769(3) 1_655 ?
Ce2 Ce2 3.7769(3) 1_455 ?
Ce2 P3 3.7859(16) . ?
Ce2 P1 3.9106(17) . ?
Ce2 P4 3.9840(17) . ?
Ni1 P2 2.1811(17) . ?
Ni1 P1 2.3205(11) 2_454 ?
Ni1 P1 2.3205(11) 2_554 ?
Ni1 Ni7 2.4909(13) 1_545 ?
Ni1 Ni5 2.6075(9) 2_564 ?
Ni1 Ni5 2.6075(9) 2_464 ?
Ni1 Ni6 2.7218(9) 2_464 ?
Ni1 Ni6 2.7218(9) 2_564 ?
Ni1 Ni2 2.9305(11) . ?
Ni1 Ce1 3.0726(7) 2_554 ?
Ni1 Ce1 3.0726(7) 2_454 ?
Ni1 Ce1 3.1936(8) 1_554 ?
Ni1 Ni4 3.7399(12) . ?
Ni2 P1 2.2002(17) . ?
Ni2 P3 2.3430(11) 2_564 ?
Ni2 P3 2.3430(11) 2_464 ?
Ni2 Ni4 2.4578(12) . ?
Ni2 Ni5 2.6286(8) 2_464 ?
Ni2 Ni5 2.6286(8) 2_564 ?
Ni2 Ni7 2.7566(8) 2_565 ?
Ni2 Ni7 2.7566(8) 2_465 ?
Ni2 Ce1 3.1199(7) 2_454 ?
Ni2 Ce1 3.1199(7) 2_554 ?
Ni2 P2 3.1841(17) . ?
Ni3 P2 2.2722(18) 1_556 ?
Ni3 P3 2.3430(18) . ?
Ni3 P4 2.3818(12) 2_465 ?
Ni3 P4 2.3818(12) 2_565 ?
Ni3 Ni4 2.6120(8) 2_565 ?
Ni3 Ni4 2.6120(8) 2_465 ?
Ni3 Ni6 2.6549(8) 2_465 ?
Ni3 Ni6 2.6549(8) 2_565 ?
Ni3 Ce2 3.1591(8) 2_565 ?
Ni3 Ce2 3.1591(8) 2_465 ?
Ni4 P4 2.2856(19) . ?
Ni4 P2 2.2997(18) . ?
Ni4 P3 2.3895(11) 2_564 ?
Ni4 P3 2.3895(11) 2_464 ?
Ni4 Ni3 2.6120(8) 2_564 ?
Ni4 Ni3 2.6120(8) 2_464 ?
Ni4 Ni5 2.7166(9) 2_464 ?
Ni4 Ni5 2.7166(9) 2_564 ?
Ni4 Ce2 3.0016(7) 2_464 ?
Ni4 Ce2 3.0016(7) 2_564 ?
Ni5 P3 2.1576(18) . ?
Ni5 P2 2.3374(11) 2_465 ?
Ni5 P2 2.3374(11) 2_565 ?
Ni5 Ni6 2.4158(11) . ?
Ni5 Ni1 2.6075(9) 2_565 ?
Ni5 Ni1 2.6075(9) 2_465 ?
Ni5 Ni2 2.6286(8) 2_565 ?
Ni5 Ni2 2.6286(8) 2_465 ?
Ni5 Ni4 2.7166(9) 2_465 ?
Ni5 Ni4 2.7166(9) 2_565 ?
Ni5 Ce1 3.0359(11) 1_565 ?
Ni5 P1 3.1324(18) 1_565 ?
Ni6 P4 2.2658(18) . ?
Ni6 P1 2.3625(18) 1_565 ?
Ni6 P2 2.3870(11) 2_565 ?
Ni6 P2 2.3870(11) 2_465 ?
Ni6 Ni3 2.6549(8) 2_464 ?
Ni6 Ni3 2.6549(8) 2_564 ?
Ni6 Ni1 2.7218(9) 2_565 ?
Ni6 Ni1 2.7218(9) 2_465 ?
Ni6 Ce1 2.9915(6) 2_464 ?
Ni6 Ce1 2.9915(6) 2_564 ?
Ni7 P3 2.3355(19) 1_554 ?
Ni7 P4 2.4263(19) . ?
Ni7 P1 2.4441(12) 2_564 ?
Ni7 P1 2.4441(12) 2_464 ?
Ni7 Ni1 2.4909(13) 1_565 ?
Ni7 Ni2 2.7566(8) 2_464 ?
Ni7 Ni2 2.7566(8) 2_564 ?
Ni7 Ce2 3.0426(7) 2_464 ?
Ni7 Ce2 3.0426(7) 2_564 ?
Ni7 Ce1 3.3048(7) 2_564 ?
Ni7 Ce1 3.3048(7) 2_464 ?
P1 Ni1 2.3205(11) 2 ?
P1 Ni1 2.3205(11) 2_455 ?
P1 Ni6 2.3625(18) 1_545 ?
P1 Ni7 2.4441(12) 2_565 ?
P1 Ni7 2.4441(12) 2_465 ?
P1 Ce1 3.0453(12) 2_454 ?
P1 Ce1 3.0453(12) 2_554 ?
P1 Ni5 3.1324(18) 1_545 ?
P2 Ni3 2.2722(18) 1_554 ?
P2 Ni5 2.3374(11) 2_564 ?
P2 Ni5 2.3374(11) 2_464 ?
P2 Ni6 2.3870(11) 2_464 ?
P2 Ni6 2.3870(11) 2_564 ?
P2 Ce2 2.9199(11) 2_564 ?
P2 Ce2 2.9199(11) 2_464 ?
P3 Ni7 2.3355(19) 1_556 ?
P3 Ni2 2.3430(11) 2_565 ?
P3 Ni2 2.3430(11) 2_465 ?
P3 Ni4 2.3895(11) 2_465 ?
P3 Ni4 2.3895(11) 2_565 ?
P3 Ce2 2.8844(11) 2_565 ?
P3 Ce2 2.8844(11) 2_465 ?
P4 Ni3 2.3818(12) 2_564 ?
P4 Ni3 2.3818(12) 2_464 ?
P4 Ce2 2.9471(13) 2_464 ?
P4 Ce2 2.9471(13) 2_564 ?
P4 Ce1 3.0030(14) 2_564 ?
P4 Ce1 3.0030(14) 2_464 ?
